data_4514759
loop_
_publ_author_name
'Trost, Barry M.'
'Tracy, Jacob S.'

_publ_section_title
;
 Vanadium-Catalyzed Synthesis of Geometrically Defined Acyclic Tri- and
 Tetrasubstituted Olefins from Propargyl Alcohols
;
_journal_issue 2
_journal_name_full 'ACS Catalysis'
_journal_page_first 1584
_journal_paper_doi 10.1021/acscatal.8b04567
_journal_volume 9
_journal_year 2019
_chemical_formula_moiety 'C18 H16 Br2 O2'
_chemical_formula_sum 'C18 H16 Br2 O2'
_chemical_formula_weight 424.13
_space_group_crystal_system trigonal
_space_group_IT_number 147
_space_group_name_Hall '-P 3'
_space_group_name_H-M_alt 'P -3'
_symmetry_space_group_name_Hall '-P 3'
_symmetry_space_group_name_H-M 'P -3'
_atom_sites_solution_hydrogens mixed
_audit_creation_date 2018-08-29
_audit_creation_method
;
Olex2 1.2
(compiled 2018.05.29 svn.r3508 for OlexSys, GUI svn.r5506)
;
_cell_angle_alpha 90
_cell_angle_beta 90
_cell_angle_gamma 120
_cell_formula_units_Z 12
_cell_length_a 24.679(2)
_cell_length_b 24.679(2)
_cell_length_c 9.5417(8)
_cell_measurement_reflns_used 9986
_cell_measurement_temperature 100
_cell_measurement_theta_max 27.132
_cell_measurement_theta_min 2.520
_cell_volume 5032.8(7)
_computing_cell_refinement 'SAINT V8.38A (Madison, 2016)'
_computing_data_reduction 'SAINT V8.38A (Madison, 2016)'
_computing_molecular_graphics 'Olex2 (Dolomanov et al., 2009)'
_computing_publication_material 'Olex2 (Dolomanov et al., 2009)'
_computing_structure_refinement 'XL (Sheldrick, 2008)'
_computing_structure_solution 'SHELXT 2014/5 (Sheldrick, 2014)'
_diffrn_ambient_temperature 100.0
_diffrn_detector 'Bruker Photon100'
_diffrn_detector_area_resol_mean 10.4
_diffrn_detector_type 'CMOS area detector'
_diffrn_measured_fraction_theta_full 0.999
_diffrn_measured_fraction_theta_max 0.995
_diffrn_measurement_device 'four-circle diffractometer'
_diffrn_measurement_device_type 'D8 Venture'
_diffrn_measurement_method '\w and \f scans'
_diffrn_radiation_collimation 'focusing mirrors'
_diffrn_radiation_monochromator 'mirror optics'
_diffrn_radiation_probe x-ray
_diffrn_radiation_type MoK\a
_diffrn_radiation_wavelength 0.71073
_diffrn_reflns_av_R_equivalents 0.0696
_diffrn_reflns_av_unetI/netI 0.0595
_diffrn_reflns_Laue_measured_fraction_full 0.999
_diffrn_reflns_Laue_measured_fraction_max 0.995
_diffrn_reflns_limit_h_max 31
_diffrn_reflns_limit_h_min -30
_diffrn_reflns_limit_k_max 25
_diffrn_reflns_limit_k_min -31
_diffrn_reflns_limit_l_max 9
_diffrn_reflns_limit_l_min -12
_diffrn_reflns_number 41235
_diffrn_reflns_point_group_measured_fraction_full 0.999
_diffrn_reflns_point_group_measured_fraction_max 0.995
_diffrn_reflns_theta_full 25.242
_diffrn_reflns_theta_max 27.224
_diffrn_reflns_theta_min 2.338
_diffrn_source 'microfocus sealed X-ray tube'
_diffrn_source_type 'Incoatec I\ms'
_exptl_absorpt_coefficient_mu 4.836
_exptl_absorpt_correction_T_max 0.7455
_exptl_absorpt_correction_T_min 0.5717
_exptl_absorpt_correction_type multi-scan
_exptl_absorpt_process_details
;    
 'SADABS-2016/2 (Bruker,2016/2) was used for absorption correction. 
wR2(int) was 0.0849 before and 0.0669 after correction. 
The Ratio of minimum to maximum transmission is 0.7669. 
The \l/2 correction factor is Not present.'
;
_exptl_crystal_colour 'clear colourless'
_exptl_crystal_colour_lustre clear
_exptl_crystal_colour_primary colourless
_exptl_crystal_density_diffrn 1.679
_exptl_crystal_description needle
_exptl_crystal_F_000 2520
_exptl_crystal_size_max 0.5
_exptl_crystal_size_mid 0.04
_exptl_crystal_size_min 0.035
_refine_diff_density_max 0.628
_refine_diff_density_min -0.660
_refine_diff_density_rms 0.120
_refine_ls_extinction_method none
_refine_ls_goodness_of_fit_ref 1.027
_refine_ls_hydrogen_treatment mixed
_refine_ls_matrix_type full
_refine_ls_number_parameters 406
_refine_ls_number_reflns 7465
_refine_ls_number_restraints 0
_refine_ls_restrained_S_all 1.027
_refine_ls_R_factor_all 0.0776
_refine_ls_R_factor_gt 0.0451
_refine_ls_shift/su_max 0.002
_refine_ls_shift/su_mean 0.000
_refine_ls_structure_factor_coef Fsqd
_refine_ls_weighting_details 'w=1/[\s^2^(Fo^2^)+(0.0150P)^2^+12.4280P] where P=(Fo^2^+2Fc^2^)/3'
_refine_ls_weighting_scheme calc
_refine_ls_wR_factor_gt 0.0690
_refine_ls_wR_factor_ref 0.0788
_reflns_Friedel_coverage 0.000
_reflns_number_gt 5539
_reflns_number_total 7465
_reflns_threshold_expression 'I > 2\s(I)'
_cod_data_source_file cs8b04567_si_002.cif
_cod_data_source_block mo_jst_xiv_63_0m_a
_cod_original_cell_volume 5032.7(10)
_cod_database_code 4514759
_shelx_space_group_comment
;
The symmetry employed for this shelxl refinement is uniquely defined
by the following loop, which should always be used as a source of
symmetry information in preference to the above space-group names.
They are only intended as comments.
;
_shelx_estimated_absorpt_t_max 0.849
_shelx_estimated_absorpt_t_min 0.196

loop_
_space_group_symop_operation_xyz
'x, y, z'
'-y, x-y, z'
'-x+y, -x, z'
'-x, -y, -z'
'y, -x+y, -z'
'x-y, x, -z'

loop_
_atom_site_label
_atom_site_type_symbol
_atom_site_fract_x
_atom_site_fract_y
_atom_site_fract_z
_atom_site_U_iso_or_equiv
_atom_site_adp_type
_atom_site_occupancy
_atom_site_site_symmetry_order
_atom_site_calc_flag
_atom_site_refinement_flags_posn
Br1 Br 0.36239(2) 0.76284(2) 0.82348(5) 0.02559(11) Uani 1 1 d .
Br2 Br 0.90643(2) 1.22862(2) 0.43871(5) 0.02428(11) Uani 1 1 d .
O1 O 0.80331(13) 1.05440(13) 0.4586(3) 0.0203(7) Uani 1 1 d .
O2 O 0.91919(15) 1.04151(16) 0.5233(4) 0.0298(8) Uani 1 1 d .
H2 H 0.906(3) 1.005(3) 0.499(6) 0.045 Uiso 1 1 d R
C1 C 0.43798(19) 0.83560(18) 0.7698(4) 0.0165(9) Uani 1 1 d .
C2 C 0.48281(19) 0.86843(19) 0.8693(4) 0.0174(9) Uani 1 1 d .
H2A H 0.475944 0.855249 0.964411 0.021 Uiso 1 1 calc R
C3 C 0.53813(19) 0.92095(19) 0.8296(4) 0.0158(9) Uani 1 1 d .
H3 H 0.569303 0.943502 0.898286 0.019 Uiso 1 1 calc R
C4 C 0.54899(19) 0.94138(19) 0.6907(4) 0.0157(9) Uani 1 1 d .
C5 C 0.50215(19) 0.90672(19) 0.5921(4) 0.0185(9) Uani 1 1 d .
H5 H 0.508251 0.919558 0.496748 0.022 Uiso 1 1 calc R
C6 C 0.4473(2) 0.8542(2) 0.6319(4) 0.0215(10) Uani 1 1 d .
H6 H 0.416009 0.830889 0.564011 0.026 Uiso 1 1 calc R
C7 C 0.60697(18) 0.99892(18) 0.6485(4) 0.0120(8) Uani 1 1 d .
C8 C 0.60782(19) 1.03482(19) 0.5342(4) 0.0164(9) Uani 1 1 d .
H8 H 0.570135 1.022738 0.484400 0.020 Uiso 1 1 calc R
C9 C 0.66222(19) 1.08742(19) 0.4923(4) 0.0152(9) Uani 1 1 d .
H9 H 0.661353 1.110688 0.413852 0.018 Uiso 1 1 calc R
C10 C 0.71841(19) 1.10696(18) 0.5631(4) 0.0147(8) Uani 1 1 d .
C11 C 0.71740(19) 1.07329(19) 0.6810(4) 0.0167(9) Uani 1 1 d .
H11 H 0.754619 1.087069 0.733956 0.020 Uiso 1 1 calc R
C12 C 0.66325(19) 1.02019(19) 0.7224(4) 0.0160(9) Uani 1 1 d .
H12 H 0.664085 0.997661 0.802357 0.019 Uiso 1 1 calc R
C13 C 0.77749(19) 1.16193(19) 0.5104(4) 0.0170(9) Uani 1 1 d .
C14 C 0.7732(2) 1.2185(2) 0.4671(5) 0.0256(10) Uani 1 1 d .
H14A H 0.762898 1.215565 0.367240 0.038 Uiso 1 1 calc GR
H14B H 0.813494 1.256485 0.484091 0.038 Uiso 1 1 calc GR
H14C H 0.740552 1.220229 0.521988 0.038 Uiso 1 1 calc GR
C15 C 0.82951(19) 1.15863(19) 0.5014(4) 0.0173(9) Uani 1 1 d .
C16 C 0.83629(18) 1.10194(19) 0.5244(4) 0.0151(9) Uani 1 1 d .
C17 C 0.8834(2) 1.1057(2) 0.6301(4) 0.0198(9) Uani 1 1 d .
H17A H 0.925356 1.140229 0.603559 0.024 Uiso 1 1 calc R
H17B H 0.872942 1.115812 0.723023 0.024 Uiso 1 1 calc R
C18 C 0.8861(2) 1.0462(2) 0.6422(4) 0.0229(10) Uani 1 1 d .
H18A H 0.907877 1.046626 0.729706 0.027 Uiso 1 1 calc R
H18B H 0.843210 1.009645 0.644999 0.027 Uiso 1 1 calc R
Br1A Br 0.35512(2) 0.76043(2) 0.27944(5) 0.02289(11) Uani 1 1 d .
Br2A Br 0.91149(2) 1.22688(2) -0.02187(4) 0.02158(11) Uani 1 1 d .
O1A O 0.80695(13) 1.05651(13) -0.0494(3) 0.0183(6) Uani 1 1 d .
O2A O 0.91222(15) 1.02959(15) 0.0189(3) 0.0288(8) Uani 1 1 d .
H2AA H 0.905(2) 0.991(3) 0.002(5) 0.043 Uiso 1 1 d R
C1A C 0.43281(18) 0.83475(18) 0.2523(4) 0.0137(9) Uani 1 1 d .
C2A C 0.48727(18) 0.83207(18) 0.2541(4) 0.0148(9) Uani 1 1 d .
H2AB H 0.485858 0.793410 0.270498 0.018 Uiso 1 1 calc R
C3A C 0.54405(19) 0.88607(18) 0.2319(4) 0.0149(8) Uani 1 1 d .
H3A H 0.581539 0.884165 0.234522 0.018 Uiso 1 1 calc R
C4A C 0.54727(18) 0.94327(18) 0.2058(4) 0.0125(8) Uani 1 1 d .
C5A C 0.49138(18) 0.94479(18) 0.2072(4) 0.0128(8) Uani 1 1 d .
H5A H 0.492459 0.983368 0.192166 0.015 Uiso 1 1 calc R
C6A C 0.43446(19) 0.89098(18) 0.2303(4) 0.0139(8) Uani 1 1 d .
H6A H 0.396841 0.892668 0.230891 0.017 Uiso 1 1 calc R
C7A C 0.60810(18) 1.00048(18) 0.1742(4) 0.0120(8) Uani 1 1 d .
C8A C 0.60997(19) 1.04724(18) 0.0885(4) 0.0149(9) Uani 1 1 d .
H8A H 0.572002 1.043029 0.053520 0.018 Uiso 1 1 calc R
C9A C 0.66611(18) 1.09948(19) 0.0536(4) 0.0166(9) Uani 1 1 d .
H9A H 0.666188 1.130973 -0.003746 0.020 Uiso 1 1 calc R
C10A C 0.72278(19) 1.10663(18) 0.1017(4) 0.0136(8) Uani 1 1 d .
C11A C 0.72068(19) 1.06121(19) 0.1919(4) 0.0151(9) Uani 1 1 d .
H11A H 0.758495 1.066127 0.229709 0.018 Uiso 1 1 calc R
C12A C 0.66429(19) 1.00902(18) 0.2271(4) 0.0136(8) Uani 1 1 d .
H12A H 0.664014 0.978562 0.288480 0.016 Uiso 1 1 calc R
C13A C 0.78273(19) 1.16215(18) 0.0582(4) 0.0154(9) Uani 1 1 d .
C14A C 0.7832(2) 1.2230(2) 0.0410(5) 0.0281(11) Uani 1 1 d .
H14D H 0.769690 1.225584 -0.054054 0.042 Uiso 1 1 calc GR
H14E H 0.825672 1.257925 0.056762 0.042 Uiso 1 1 calc GR
H14F H 0.754618 1.225054 0.109230 0.042 Uiso 1 1 calc GR
C15A C 0.83287(19) 1.15658(18) 0.0328(4) 0.0156(9) Uani 1 1 d .
C16A C 0.83787(19) 1.09817(19) 0.0328(4) 0.0157(9) Uani 1 1 d .
C17A C 0.88225(19) 1.0956(2) 0.1375(4) 0.0172(9) Uani 1 1 d .
H17C H 0.871846 1.104332 0.232008 0.021 Uiso 1 1 calc R
H17D H 0.925346 1.129052 0.115050 0.021 Uiso 1 1 calc R
C18A C 0.8806(2) 1.0336(2) 0.1408(4) 0.0223(10) Uani 1 1 d .
H18C H 0.901508 1.030545 0.226478 0.027 Uiso 1 1 calc R
H18D H 0.836693 0.998792 0.141362 0.027 Uiso 1 1 calc R

loop_
_atom_site_aniso_label
_atom_site_aniso_U_11
_atom_site_aniso_U_22
_atom_site_aniso_U_33
_atom_site_aniso_U_23
_atom_site_aniso_U_13
_atom_site_aniso_U_12
Br1 0.0187(2) 0.0184(2) 0.0364(3) 0.00385(19) 0.00708(19) 0.0068(2)
Br2 0.0182(2) 0.0182(2) 0.0290(2) 0.00386(19) 0.00377(19) 0.00352(19)
O1 0.0205(16) 0.0183(16) 0.0202(16) -0.0020(13) -0.0035(13) 0.0084(14)
O2 0.0250(19) 0.0233(18) 0.042(2) -0.0016(16) 0.0026(15) 0.0125(16)
C1 0.014(2) 0.011(2) 0.026(2) -0.0013(17) 0.0031(17) 0.0076(18)
C2 0.022(2) 0.020(2) 0.014(2) 0.0044(17) 0.0040(17) 0.013(2)
C3 0.020(2) 0.016(2) 0.015(2) -0.0003(16) -0.0036(17) 0.0113(19)
C4 0.021(2) 0.017(2) 0.017(2) -0.0015(17) 0.0016(17) 0.0156(19)
C5 0.017(2) 0.023(2) 0.016(2) 0.0018(17) 0.0016(17) 0.0097(19)
C6 0.021(2) 0.020(2) 0.022(2) -0.0043(18) -0.0031(18) 0.009(2)
C7 0.014(2) 0.016(2) 0.009(2) -0.0009(16) 0.0032(15) 0.0093(18)
C8 0.018(2) 0.022(2) 0.013(2) -0.0036(17) -0.0017(17) 0.0130(19)
C9 0.022(2) 0.015(2) 0.013(2) -0.0006(16) 0.0017(17) 0.0119(19)
C10 0.016(2) 0.014(2) 0.015(2) -0.0032(16) 0.0025(17) 0.0083(18)
C11 0.015(2) 0.020(2) 0.017(2) -0.0051(17) -0.0032(17) 0.0097(19)
C12 0.020(2) 0.016(2) 0.014(2) 0.0000(16) 0.0018(17) 0.0104(19)
C13 0.020(2) 0.015(2) 0.013(2) -0.0016(16) 0.0000(17) 0.0065(19)
C14 0.028(3) 0.016(2) 0.029(3) 0.0030(19) 0.005(2) 0.009(2)
C15 0.018(2) 0.015(2) 0.011(2) 0.0027(16) 0.0010(17) 0.0033(19)
C16 0.013(2) 0.018(2) 0.011(2) 0.0025(17) 0.0031(16) 0.0063(19)
C17 0.021(2) 0.024(2) 0.014(2) -0.0043(18) -0.0026(17) 0.011(2)
C18 0.023(2) 0.024(2) 0.020(2) 0.0035(19) -0.0045(19) 0.010(2)
Br1A 0.0142(2) 0.0148(2) 0.0341(3) 0.00077(18) 0.00438(18) 0.00315(18)
Br2A 0.0141(2) 0.0156(2) 0.0317(3) 0.00656(18) 0.00505(18) 0.00486(18)
O1A 0.0163(15) 0.0180(16) 0.0189(16) -0.0042(13) -0.0016(12) 0.0072(13)
O2A 0.0264(19) 0.0203(17) 0.043(2) -0.0021(15) 0.0031(15) 0.0142(16)
C1A 0.010(2) 0.013(2) 0.013(2) -0.0012(16) 0.0036(16) 0.0023(17)
C2A 0.015(2) 0.012(2) 0.015(2) -0.0008(16) 0.0002(16) 0.0053(18)
C3A 0.013(2) 0.017(2) 0.016(2) 0.0011(17) 0.0030(16) 0.0085(18)
C4A 0.013(2) 0.013(2) 0.0085(19) -0.0006(16) 0.0021(16) 0.0049(17)
C5A 0.017(2) 0.013(2) 0.011(2) -0.0010(16) 0.0023(16) 0.0096(18)
C6A 0.014(2) 0.018(2) 0.012(2) -0.0020(16) 0.0015(16) 0.0105(18)
C7A 0.014(2) 0.012(2) 0.010(2) -0.0029(15) 0.0023(16) 0.0072(17)
C8A 0.013(2) 0.015(2) 0.017(2) -0.0027(16) -0.0030(16) 0.0079(18)
C9A 0.017(2) 0.015(2) 0.017(2) -0.0004(17) -0.0036(17) 0.0072(18)
C10A 0.017(2) 0.014(2) 0.010(2) -0.0014(16) -0.0006(16) 0.0078(18)
C11A 0.013(2) 0.018(2) 0.015(2) -0.0025(17) -0.0029(16) 0.0075(18)
C12A 0.020(2) 0.015(2) 0.011(2) 0.0020(16) 0.0010(16) 0.0127(18)
C13A 0.015(2) 0.014(2) 0.014(2) 0.0004(16) 0.0001(16) 0.0052(18)
C14A 0.022(2) 0.018(2) 0.044(3) 0.009(2) 0.009(2) 0.009(2)
C15A 0.016(2) 0.010(2) 0.013(2) 0.0017(16) -0.0012(16) 0.0006(18)
C16A 0.013(2) 0.018(2) 0.017(2) 0.0051(18) 0.0046(17) 0.0081(19)
C17A 0.017(2) 0.023(2) 0.014(2) -0.0012(17) 0.0001(17) 0.0112(19)
C18A 0.023(2) 0.022(2) 0.024(2) 0.0024(19) -0.0004(19) 0.013(2)

loop_
_atom_type_symbol
_atom_type_description
_atom_type_scat_dispersion_real
_atom_type_scat_dispersion_imag
_atom_type_scat_source
C C 0.0033 0.0016 'International Tables Vol C Tables 4.2.6.8 and 6.1.1.4'
H H 0.0000 0.0000 'International Tables Vol C Tables 4.2.6.8 and 6.1.1.4'
Br Br -0.2901 2.4595 'International Tables Vol C Tables 4.2.6.8 and 6.1.1.4'
O O 0.0106 0.0060 'International Tables Vol C Tables 4.2.6.8 and 6.1.1.4'

loop_
_geom_angle_atom_site_label_1
_geom_angle_atom_site_label_2
_geom_angle_atom_site_label_3
_geom_angle
C18 O2 H2 112(4)
C2 C1 Br1 119.4(3)
C2 C1 C6 120.9(4)
C6 C1 Br1 119.6(3)
C1 C2 H2A 120.3
C1 C2 C3 119.3(4)
C3 C2 H2A 120.3
C2 C3 H3 119.4
C2 C3 C4 121.3(4)
C4 C3 H3 119.4
C3 C4 C5 117.8(4)
C3 C4 C7 121.6(4)
C5 C4 C7 120.6(4)
C4 C5 H5 119.6
C6 C5 C4 120.7(4)
C6 C5 H5 119.6
C1 C6 C5 120.0(4)
C1 C6 H6 120.0
C5 C6 H6 120.0
C8 C7 C4 121.4(4)
C8 C7 C12 117.1(4)
C12 C7 C4 121.5(3)
C7 C8 H8 119.3
C9 C8 C7 121.4(4)
C9 C8 H8 119.3
C8 C9 H9 119.5
C8 C9 C10 121.1(4)
C10 C9 H9 119.5
C9 C10 C13 120.0(4)
C11 C10 C9 117.9(4)
C11 C10 C13 122.1(4)
C10 C11 H11 119.4
C12 C11 C10 121.2(4)
C12 C11 H11 119.4
C7 C12 H12 119.4
C11 C12 C7 121.2(4)
C11 C12 H12 119.4
C10 C13 C14 116.3(4)
C15 C13 C10 119.9(4)
C15 C13 C14 123.7(4)
C13 C14 H14A 109.5
C13 C14 H14B 109.5
C13 C14 H14C 109.5
H14A C14 H14B 109.5
H14A C14 H14C 109.5
H14B C14 H14C 109.5
C13 C15 Br2 121.2(3)
C13 C15 C16 127.4(4)
C16 C15 Br2 111.3(3)
O1 C16 C15 119.3(4)
O1 C16 C17 121.9(4)
C15 C16 C17 118.8(4)
C16 C17 H17A 108.8
C16 C17 H17B 108.8
H17A C17 H17B 107.7
C18 C17 C16 113.6(4)
C18 C17 H17A 108.8
C18 C17 H17B 108.8
O2 C18 C17 108.8(3)
O2 C18 H18A 109.9
O2 C18 H18B 109.9
C17 C18 H18A 109.9
C17 C18 H18B 109.9
H18A C18 H18B 108.3
C18A O2A H2AA 113(3)
C2A C1A Br1A 119.4(3)
C2A C1A C6A 120.6(4)
C6A C1A Br1A 120.0(3)
C1A C2A H2AB 120.2
C1A C2A C3A 119.6(4)
C3A C2A H2AB 120.2
C2A C3A H3A 119.4
C2A C3A C4A 121.3(4)
C4A C3A H3A 119.4
C3A C4A C5A 117.8(4)
C3A C4A C7A 121.0(3)
C5A C4A C7A 121.1(3)
C4A C5A H5A 119.4
C6A C5A C4A 121.1(4)
C6A C5A H5A 119.4
C1A C6A C5A 119.5(4)
C1A C6A H6A 120.2
C5A C6A H6A 120.2
C8A C7A C4A 120.2(4)
C12A C7A C4A 121.8(4)
C12A C7A C8A 118.0(4)
C7A C8A H8A 119.5
C9A C8A C7A 121.0(4)
C9A C8A H8A 119.5
C8A C9A H9A 119.6
C8A C9A C10A 120.9(4)
C10A C9A H9A 119.6
C9A C10A C13A 119.8(4)
C11A C10A C9A 118.0(4)
C11A C10A C13A 122.2(4)
C10A C11A H11A 119.5
C12A C11A C10A 120.9(4)
C12A C11A H11A 119.5
C7A C12A H12A 119.5
C11A C12A C7A 121.0(4)
C11A C12A H12A 119.5
C10A C13A C14A 117.3(4)
C15A C13A C10A 120.2(4)
C15A C13A C14A 122.6(4)
C13A C14A H14D 109.5
C13A C14A H14E 109.5
C13A C14A H14F 109.5
H14D C14A H14E 109.5
H14D C14A H14F 109.5
H14E C14A H14F 109.5
C13A C15A Br2A 121.8(3)
C13A C15A C16A 128.5(4)
C16A C15A Br2A 109.6(3)
O1A C16A C15A 119.6(4)
O1A C16A C17A 123.8(4)
C17A C16A C15A 116.6(4)
C16A C17A H17C 108.8
C16A C17A H17D 108.8
C16A C17A C18A 113.8(3)
H17C C17A H17D 107.7
C18A C17A H17C 108.8
C18A C17A H17D 108.8
O2A C18A C17A 108.3(3)
O2A C18A H18C 110.0
O2A C18A H18D 110.0
C17A C18A H18C 110.0
C17A C18A H18D 110.0
H18C C18A H18D 108.4

loop_
_geom_bond_atom_site_label_1
_geom_bond_atom_site_label_2
_geom_bond_distance
Br1 C1 1.902(4)
Br2 C15 1.915(4)
O1 C16 1.216(5)
O2 H2 0.82(5)
O2 C18 1.435(5)
C1 C2 1.373(6)
C1 C6 1.375(6)
C2 H2A 0.9500
C2 C3 1.385(6)
C3 H3 0.9500
C3 C4 1.395(5)
C4 C5 1.402(6)
C4 C7 1.481(6)
C5 H5 0.9500
C5 C6 1.379(6)
C6 H6 0.9500
C7 C8 1.398(5)
C7 C12 1.405(5)
C8 H8 0.9500
C8 C9 1.380(6)
C9 H9 0.9500
C9 C10 1.394(6)
C10 C11 1.391(6)
C10 C13 1.497(6)
C11 H11 0.9500
C11 C12 1.381(6)
C12 H12 0.9500
C13 C14 1.509(6)
C13 C15 1.329(6)
C14 H14A 0.9800
C14 H14B 0.9800
C14 H14C 0.9800
C15 C16 1.506(6)
C16 C17 1.508(5)
C17 H17A 0.9900
C17 H17B 0.9900
C17 C18 1.507(6)
C18 H18A 0.9900
C18 H18B 0.9900
Br1A C1A 1.895(4)
Br2A C15A 1.919(4)
O1A C16A 1.212(5)
O2A H2AA 0.88(6)
O2A C18A 1.432(5)
C1A C2A 1.378(5)
C1A C6A 1.384(5)
C2A H2AB 0.9500
C2A C3A 1.385(5)
C3A H3A 0.9500
C3A C4A 1.396(5)
C4A C5A 1.399(5)
C4A C7A 1.490(5)
C5A H5A 0.9500
C5A C6A 1.385(5)
C6A H6A 0.9500
C7A C8A 1.396(5)
C7A C12A 1.389(5)
C8A H8A 0.9500
C8A C9A 1.380(5)
C9A H9A 0.9500
C9A C10A 1.397(5)
C10A C11A 1.394(5)
C10A C13A 1.487(5)
C11A H11A 0.9500
C11A C12A 1.384(5)
C12A H12A 0.9500
C13A C14A 1.504(6)
C13A C15A 1.334(6)
C14A H14D 0.9800
C14A H14E 0.9800
C14A H14F 0.9800
C15A C16A 1.507(6)
C16A C17A 1.507(5)
C17A H17C 0.9900
C17A H17D 0.9900
C17A C18A 1.511(6)
C18A H18C 0.9900
C18A H18D 0.9900

loop_
_geom_hbond_atom_site_label_D
_geom_hbond_atom_site_label_H
_geom_hbond_atom_site_label_A
_geom_hbond_distance_DH
_geom_hbond_distance_HA
_geom_hbond_distance_DA
_geom_hbond_angle_DHA
_geom_hbond_site_symmetry_A
_geom_hbond_publ_flag
O2 H2 O2 0.82(5) 1.89(6) 2.696(3) 170(5) 6_656 yes
O2A H2AA O2A 0.88(6) 1.76(6) 2.634(3) 174(5) 6_655 yes

loop_
_twin_individual_id
_twin_individual_mass_fraction_refined
1 0.9485(5)
2 0.0515(5)
